data_2107631
loop_
_publ_author_name
'Mohamed, Sharmarke'
'Karothu, Durga Prasad'
'Naumov, Pan\<ce'

_publ_section_title
;
 Using crystal structure prediction to rationalize the hydration
 propensities of substituted adamantane hydrochloride salts
;
_journal_issue 4
_journal_name_full 'Acta Crystallographica Section B'
_journal_page_first 551
_journal_page_last 561
_journal_paper_doi 10.1107/S2052520616006326
_journal_volume 72
_journal_year 2016
_chemical_absolute_configuration unk
_chemical_formula_sum 'C11 H20 Cl N'
_chemical_formula_weight 201.73
_space_group_crystal_system orthorhombic
_space_group_IT_number 19
_space_group_name_Hall 'P 2ac 2ab'
_space_group_name_H-M_alt 'P 21 21 21'
_symmetry_space_group_name_Hall 'P 2ac 2ab'
_symmetry_space_group_name_H-M 'P 21 21 21'
_atom_sites_solution_hydrogens mixed
_audit_creation_method SHELXL-2014/7
_cell_angle_alpha 90
_cell_angle_beta 90
_cell_angle_gamma 90
_cell_formula_units_Z 12
_cell_length_a 6.6114(3)
_cell_length_b 20.4778(10)
_cell_length_c 24.6057(12)
_cell_measurement_reflns_used 88459
_cell_measurement_temperature 100(2)
_cell_measurement_theta_max 66.7
_cell_measurement_theta_min 2.8
_cell_volume 3331.3(3)
_computing_structure_refinement 'SHELXL-2014/7 (Sheldrick, 2014)'
_diffrn_ambient_temperature 100(2)
_diffrn_measured_fraction_theta_full 0.985
_diffrn_measured_fraction_theta_max 0.985
_diffrn_measurement_device_type 'Bruker APEX-II CCD'
_diffrn_measurement_method '\f and \w scans'
_diffrn_radiation_type CuK\a
_diffrn_radiation_wavelength 1.54178
_diffrn_reflns_av_R_equivalents 0.0787
_diffrn_reflns_av_unetI/netI 0.0343
_diffrn_reflns_Laue_measured_fraction_full 0.985
_diffrn_reflns_Laue_measured_fraction_max 0.985
_diffrn_reflns_limit_h_max 7
_diffrn_reflns_limit_h_min -7
_diffrn_reflns_limit_k_max 24
_diffrn_reflns_limit_k_min -24
_diffrn_reflns_limit_l_max 29
_diffrn_reflns_limit_l_min -29
_diffrn_reflns_number 88459
_diffrn_reflns_point_group_measured_fraction_full 0.987
_diffrn_reflns_point_group_measured_fraction_max 0.987
_diffrn_reflns_theta_full 66.731
_diffrn_reflns_theta_max 66.731
_diffrn_reflns_theta_min 2.807
_exptl_absorpt_coefficient_mu 2.671
_exptl_absorpt_correction_T_max 0.756
_exptl_absorpt_correction_T_min 0.559
_exptl_absorpt_correction_type multi-scan
_exptl_absorpt_process_details sadabs
_exptl_crystal_colour COLORLESS
_exptl_crystal_density_diffrn 1.207
_exptl_crystal_description BLOCK
_exptl_crystal_F_000 1320
_exptl_crystal_size_max 0.300
_exptl_crystal_size_mid 0.200
_exptl_crystal_size_min 0.200
_refine_diff_density_max 0.462
_refine_diff_density_min -0.329
_refine_diff_density_rms 0.063
_refine_ls_abs_structure_details
;
 Refined as an inversion twin.
;
_refine_ls_abs_structure_Flack 0.06(2)
_refine_ls_extinction_method none
_refine_ls_goodness_of_fit_ref 1.060
_refine_ls_hydrogen_treatment mixed
_refine_ls_matrix_type full
_refine_ls_number_parameters 380
_refine_ls_number_reflns 5796
_refine_ls_number_restraints 0
_refine_ls_restrained_S_all 1.060
_refine_ls_R_factor_all 0.0512
_refine_ls_R_factor_gt 0.0481
_refine_ls_shift/su_max 0.001
_refine_ls_shift/su_mean 0.000
_refine_ls_structure_factor_coef Fsqd
_refine_ls_weighting_details 'w=1/[\s^2^(Fo^2^)+(0.0390P)^2^+5.0520P] where P=(Fo^2^+2Fc^2^)/3'
_refine_ls_weighting_scheme calc
_refine_ls_wR_factor_gt 0.1145
_refine_ls_wR_factor_ref 0.1162
_reflns_Friedel_coverage 0.748
_reflns_Friedel_fraction_full 0.990
_reflns_Friedel_fraction_max 0.989
_reflns_number_gt 5475
_reflns_number_total 5796
_reflns_threshold_expression 'I > 2\s(I)'
_cod_data_source_file gp5081sup1.cif
_cod_data_source_block III
_cod_depositor_comments 'Adding full bibliography for 2107630--2107631.cif.'
_cod_database_code 2107631
_cod_database_fobs_code 2107631
_shelx_space_group_comment
;
The symmetry employed for this shelxl refinement is uniquely defined
by the following loop, which should always be used as a source of
symmetry information in preference to the above space-group names.
They are only intended as comments.
;
_shelx_estimated_absorpt_t_min 0.501
_shelx_estimated_absorpt_t_max 0.617

loop_
_space_group_symop_operation_xyz
'x, y, z'
'-x+1/2, -y, z+1/2'
'x+1/2, -y+1/2, -z'
'-x, y+1/2, -z+1/2'

loop_
_atom_site_label
_atom_site_type_symbol
_atom_site_fract_x
_atom_site_fract_y
_atom_site_fract_z
_atom_site_U_iso_or_equiv
_atom_site_adp_type
_atom_site_occupancy
_atom_site_site_symmetry_order
_atom_site_calc_flag
_atom_site_refinement_flags_posn
_atom_site_refinement_flags_adp
Cl1 Cl 0.20220(18) 0.51842(5) 0.60578(5) 0.0283(3) Uani 1 1 d . .
Cl2 Cl 0.60770(18) 0.59671(6) 0.42060(5) 0.0307(3) Uani 1 1 d . .
Cl3 Cl 0.8375(2) 0.37486(6) 0.46439(5) 0.0366(3) Uani 1 1 d . .
N3 N 0.5768(6) 0.57616(18) 0.54649(17) 0.0259(9) Uani 1 1 d . .
N2 N 0.1412(7) 0.3787(2) 0.55876(18) 0.0297(9) Uani 1 1 d . .
N1 N 0.9777(6) 0.50539(19) 0.41262(15) 0.0247(9) Uani 1 1 d . .
C30 C 0.7311(8) 0.6873(2) 0.66567(19) 0.0292(11) Uani 1 1 d . .
H30 H 0.7553 0.6785 0.7043 0.035 Uiso 1 1 calc R U
C10 C 1.0848(7) 0.5690(2) 0.33126(18) 0.0253(10) Uani 1 1 d . .
H10A H 0.9657 0.5963 0.3353 0.030 Uiso 1 1 calc R U
H10B H 1.1952 0.5892 0.3511 0.030 Uiso 1 1 calc R U
C4 C 1.1190(9) 0.4211(2) 0.2574(2) 0.0344(12) Uani 1 1 d . .
H4A H 1.0947 0.3776 0.2716 0.041 Uiso 1 1 calc R U
H4B H 1.1557 0.4173 0.2193 0.041 Uiso 1 1 calc R U
C23 C 0.6422(7) 0.6377(2) 0.57647(18) 0.0228(9) Uani 1 1 d . .
C21 C 0.0410(8) 0.2634(2) 0.5776(2) 0.0320(11) Uani 1 1 d . .
H21A H -0.0591 0.2662 0.5489 0.038 Uiso 1 1 calc R U
H21B H 0.1659 0.2471 0.5621 0.038 Uiso 1 1 calc R U
C31 C 0.9222(8) 0.7162(3) 0.6401(2) 0.0337(12) Uani 1 1 d . .
H31A H 1.0336 0.6858 0.6441 0.040 Uiso 1 1 calc R U
H31B H 0.9580 0.7564 0.6586 0.040 Uiso 1 1 calc R U
C33 C 0.6990(8) 0.5166(2) 0.5550(2) 0.0314(10) Uani 1 1 d . .
H33A H 0.6786 0.4872 0.5251 0.047 Uiso 1 1 calc R U
H33B H 0.6584 0.4958 0.5882 0.047 Uiso 1 1 calc R U
H33C H 0.8395 0.5282 0.5571 0.047 Uiso 1 1 calc R U
C1 C 1.0428(7) 0.5008(2) 0.35420(18) 0.0235(10) Uani 1 1 d . .
C7 C 0.9664(8) 0.5308(2) 0.23972(19) 0.0301(11) Uani 1 1 d . .
H7A H 0.8452 0.5572 0.2429 0.036 Uiso 1 1 calc R U
H7B H 1.0015 0.5276 0.2015 0.036 Uiso 1 1 calc R U
C19 C -0.0332(9) 0.2171(2) 0.6222(2) 0.0371(13) Uani 1 1 d . .
H19 H -0.0549 0.1736 0.6066 0.045 Uiso 1 1 calc R U
C11 C 1.1200(8) 0.5345(2) 0.45193(19) 0.0334(11) Uani 1 1 d . .
H11A H 1.2520 0.5159 0.4468 0.050 Uiso 1 1 calc R U
H11B H 1.0744 0.5256 0.4882 0.050 Uiso 1 1 calc R U
H11C H 1.1262 0.5808 0.4464 0.050 Uiso 1 1 calc R U
C8 C 1.1402(7) 0.5630(2) 0.27120(19) 0.0281(10) Uani 1 1 d . .
H8 H 1.1657 0.6066 0.2563 0.034 Uiso 1 1 calc R U
C20 C 0.1286(10) 0.2128(2) 0.6664(2) 0.0429(14) Uani 1 1 d . .
H20A H 0.2542 0.1970 0.6509 0.052 Uiso 1 1 calc R U
H20B H 0.0860 0.1824 0.6944 0.052 Uiso 1 1 calc R U
C5 C 0.9275(7) 0.4626(2) 0.26303(19) 0.0280(11) Uani 1 1 d . .
H5 H 0.8162 0.4418 0.2432 0.034 Uiso 1 1 calc R U
C27 C 0.5198(7) 0.7492(2) 0.5997(2) 0.0281(11) Uani 1 1 d . .
H27 H 0.4077 0.7802 0.5960 0.034 Uiso 1 1 calc R U
C2 C 1.2353(7) 0.4589(2) 0.34926(19) 0.0270(10) Uani 1 1 d . .
H2C H 1.3452 0.4790 0.3693 0.032 Uiso 1 1 calc R U
H2D H 1.2114 0.4158 0.3643 0.032 Uiso 1 1 calc R U
C14 C 0.1616(9) 0.2811(3) 0.6914(2) 0.0390(13) Uani 1 1 d . .
H14 H 0.2636 0.2782 0.7202 0.047 Uiso 1 1 calc R U
C9 C 1.3314(7) 0.5215(3) 0.26569(19) 0.0314(11) Uani 1 1 d . .
H9A H 1.3694 0.5181 0.2277 0.038 Uiso 1 1 calc R U
H9B H 1.4420 0.5420 0.2852 0.038 Uiso 1 1 calc R U
C32 C 0.6796(8) 0.6228(2) 0.63613(18) 0.0273(10) Uani 1 1 d . .
H32A H 0.7909 0.5923 0.6398 0.033 Uiso 1 1 calc R U
H32B H 0.5599 0.6033 0.6521 0.033 Uiso 1 1 calc R U
C25 C 0.8851(8) 0.7299(2) 0.57964(19) 0.0274(10) Uani 1 1 d . .
H25 H 1.0072 0.7489 0.5635 0.033 Uiso 1 1 calc R U
C22 C 0.3346(8) 0.3654(3) 0.5298(2) 0.0408(13) Uani 1 1 d . .
H22A H 0.3562 0.3983 0.5026 0.061 Uiso 1 1 calc R U
H22B H 0.3280 0.3233 0.5128 0.061 Uiso 1 1 calc R U
H22C H 0.4443 0.3661 0.5554 0.061 Uiso 1 1 calc R U
C16 C -0.1971(9) 0.3103(2) 0.6705(2) 0.0356(12) Uani 1 1 d . .
H16 H -0.3242 0.3268 0.6858 0.043 Uiso 1 1 calc R U
C13 C 0.2361(8) 0.3273(2) 0.6471(2) 0.0331(12) Uani 1 1 d . .
H13A H 0.3625 0.3114 0.6321 0.040 Uiso 1 1 calc R U
H13B H 0.2594 0.3704 0.6622 0.040 Uiso 1 1 calc R U
C3 C 1.2906(8) 0.4536(2) 0.28896(19) 0.0304(11) Uani 1 1 d . .
H3 H 1.4131 0.4270 0.2853 0.036 Uiso 1 1 calc R U
C17 C -0.1210(7) 0.3569(2) 0.6263(2) 0.0271(10) Uani 1 1 d . .
H17A H -0.2218 0.3607 0.5978 0.033 Uiso 1 1 calc R U
H17B H -0.0989 0.4000 0.6417 0.033 Uiso 1 1 calc R U
C28 C 0.4663(7) 0.6853(2) 0.57049(19) 0.0250(10) Uani 1 1 d . .
H28A H 0.3449 0.6666 0.5862 0.030 Uiso 1 1 calc R U
H28B H 0.4409 0.6939 0.5323 0.030 Uiso 1 1 calc R U
C26 C 0.7098(8) 0.7781(2) 0.5742(2) 0.0280(10) Uani 1 1 d . .
H26A H 0.7440 0.8187 0.5921 0.034 Uiso 1 1 calc R U
H26B H 0.6853 0.7873 0.5361 0.034 Uiso 1 1 calc R U
C15 C -0.0365(9) 0.3057(3) 0.7154(2) 0.0388(13) Uani 1 1 d . .
H15A H -0.0160 0.3483 0.7317 0.047 Uiso 1 1 calc R U
H15B H -0.0822 0.2760 0.7436 0.047 Uiso 1 1 calc R U
C18 C -0.2310(9) 0.2421(2) 0.6457(2) 0.0388(13) Uani 1 1 d . .
H18A H -0.2791 0.2123 0.6735 0.047 Uiso 1 1 calc R U
H18B H -0.3324 0.2446 0.6173 0.047 Uiso 1 1 calc R U
C29 C 0.5563(8) 0.7348(2) 0.65986(19) 0.0299(11) Uani 1 1 d . .
H29A H 0.5874 0.7751 0.6789 0.036 Uiso 1 1 calc R U
H29B H 0.4352 0.7162 0.6759 0.036 Uiso 1 1 calc R U
C24 C 0.8330(7) 0.6659(2) 0.55048(18) 0.0238(10) Uani 1 1 d . .
H24A H 0.8100 0.6741 0.5121 0.029 Uiso 1 1 calc R U
H24B H 0.9440 0.6352 0.5539 0.029 Uiso 1 1 calc R U
C6 C 0.8717(7) 0.4686(2) 0.32297(18) 0.0265(10) Uani 1 1 d . .
H6A H 0.7496 0.4945 0.3267 0.032 Uiso 1 1 calc R U
H6B H 0.8454 0.4256 0.3379 0.032 Uiso 1 1 calc R U
C12 C 0.0760(7) 0.3311(2) 0.6024(2) 0.0270(10) Uani 1 1 d . .
H1A H 0.936(8) 0.465(3) 0.425(2) 0.035(15) Uiso 1 1 d . .
H3A H 0.450(9) 0.563(2) 0.557(2) 0.029(14) Uiso 1 1 d . .
H1B H 0.841(10) 0.532(3) 0.414(2) 0.056(18) Uiso 1 1 d . .
H3B H 0.579(9) 0.585(3) 0.506(2) 0.040(16) Uiso 1 1 d . .
H2A H 0.163(10) 0.418(3) 0.578(3) 0.053(18) Uiso 1 1 d . .
H2B H 0.055(11) 0.374(3) 0.533(3) 0.06(2) Uiso 1 1 d . .

loop_
_atom_site_aniso_label
_atom_site_aniso_U_11
_atom_site_aniso_U_22
_atom_site_aniso_U_33
_atom_site_aniso_U_23
_atom_site_aniso_U_13
_atom_site_aniso_U_12
Cl1 0.0283(6) 0.0243(5) 0.0324(6) -0.0008(4) 0.0003(5) -0.0056(5)
Cl2 0.0278(6) 0.0318(6) 0.0326(6) -0.0013(5) 0.0007(5) 0.0028(5)
Cl3 0.0456(8) 0.0282(6) 0.0359(6) 0.0037(5) -0.0085(5) -0.0129(5)
N3 0.025(2) 0.021(2) 0.032(2) -0.0020(16) 0.0007(17) -0.0062(16)
N2 0.031(3) 0.025(2) 0.032(2) -0.0025(18) -0.0024(18) -0.0021(18)
N1 0.029(2) 0.019(2) 0.026(2) 0.0006(16) -0.0007(16) -0.0054(16)
C30 0.033(3) 0.029(2) 0.025(2) -0.0011(19) -0.001(2) -0.005(2)
C10 0.026(3) 0.018(2) 0.032(2) -0.0009(19) 0.002(2) -0.0030(19)
C4 0.043(3) 0.029(3) 0.032(3) -0.005(2) -0.006(2) 0.006(2)
C23 0.026(3) 0.019(2) 0.024(2) -0.0015(17) 0.0015(19) -0.0054(18)
C21 0.030(3) 0.023(3) 0.042(3) -0.005(2) -0.004(2) 0.000(2)
C31 0.035(3) 0.035(3) 0.032(3) -0.004(2) -0.006(2) -0.008(2)
C33 0.028(3) 0.023(2) 0.042(3) -0.002(2) 0.002(2) 0.000(2)
C1 0.028(3) 0.021(2) 0.022(2) 0.0009(17) 0.0014(18) -0.0007(18)
C7 0.028(3) 0.034(3) 0.028(3) 0.006(2) -0.003(2) 0.004(2)
C19 0.042(3) 0.019(2) 0.051(3) 0.000(2) -0.007(2) -0.003(2)
C11 0.043(3) 0.031(3) 0.027(2) -0.003(2) 0.002(2) -0.006(2)
C8 0.029(3) 0.026(2) 0.029(2) 0.0050(19) -0.001(2) 0.000(2)
C20 0.054(4) 0.023(3) 0.052(3) 0.008(2) -0.010(3) 0.002(2)
C5 0.026(3) 0.028(3) 0.029(3) -0.004(2) -0.006(2) -0.003(2)
C27 0.027(3) 0.021(2) 0.036(3) -0.002(2) 0.001(2) -0.0014(19)
C2 0.027(3) 0.024(2) 0.030(2) 0.0001(19) -0.0047(19) 0.0023(19)
C14 0.045(4) 0.032(3) 0.040(3) 0.004(2) -0.014(2) -0.002(2)
C9 0.026(3) 0.041(3) 0.027(2) 0.001(2) 0.0007(19) 0.003(2)
C32 0.029(3) 0.023(2) 0.030(2) 0.0025(19) 0.003(2) -0.004(2)
C25 0.027(3) 0.028(2) 0.028(2) -0.001(2) 0.001(2) -0.009(2)
C22 0.039(3) 0.033(3) 0.051(3) -0.003(2) 0.009(3) -0.002(2)
C16 0.038(3) 0.030(3) 0.039(3) -0.003(2) 0.001(2) -0.006(2)
C13 0.031(3) 0.024(2) 0.044(3) -0.001(2) -0.009(2) 0.002(2)
C3 0.027(3) 0.033(3) 0.032(3) -0.005(2) -0.003(2) 0.010(2)
C17 0.026(3) 0.020(2) 0.035(3) -0.0014(19) -0.006(2) 0.0018(19)
C28 0.024(3) 0.022(2) 0.029(3) -0.0010(19) 0.0004(19) -0.0029(19)
C26 0.035(3) 0.018(2) 0.031(2) 0.0007(18) 0.004(2) -0.003(2)
C15 0.049(4) 0.034(3) 0.033(3) 0.004(2) -0.003(2) -0.007(3)
C18 0.046(4) 0.026(3) 0.045(3) 0.003(2) -0.003(3) -0.009(2)
C29 0.035(3) 0.025(2) 0.030(3) -0.005(2) 0.002(2) -0.001(2)
C24 0.022(3) 0.020(2) 0.029(2) -0.0027(18) -0.0008(19) -0.0003(18)
C6 0.024(3) 0.024(2) 0.031(2) 0.0032(19) -0.001(2) -0.0045(19)
C12 0.030(3) 0.018(2) 0.033(2) -0.0007(19) -0.005(2) -0.0030(18)

loop_
_atom_type_symbol
_atom_type_description
_atom_type_scat_dispersion_real
_atom_type_scat_dispersion_imag
_atom_type_scat_source
C C 0.0181 0.0091 'International Tables Vol C Tables 4.2.6.8 and 6.1.1.4'
H H 0.0000 0.0000 'International Tables Vol C Tables 4.2.6.8 and 6.1.1.4'
N N 0.0311 0.0180 'International Tables Vol C Tables 4.2.6.8 and 6.1.1.4'
Cl Cl 0.3639 0.7018 'International Tables Vol C Tables 4.2.6.8 and 6.1.1.4'

loop_
_geom_angle_atom_site_label_1
_geom_angle_atom_site_label_2
_geom_angle_atom_site_label_3
_geom_angle
C33 N3 C23 117.4(4)
C22 N2 C12 117.8(4)
C11 N1 C1 118.0(4)
C29 C30 C31 110.0(4)
C29 C30 C32 109.7(4)
C31 C30 C32 108.6(4)
C8 C10 C1 109.0(4)
C3 C4 C5 109.0(4)
C32 C23 N3 110.3(4)
C32 C23 C28 110.2(4)
N3 C23 C28 105.4(4)
C32 C23 C24 110.2(4)
N3 C23 C24 110.1(4)
C28 C23 C24 110.4(4)
C19 C21 C12 108.8(4)
C30 C31 C25 109.7(4)
N1 C1 C6 107.4(4)
N1 C1 C10 110.3(4)
C6 C1 C10 110.1(4)
N1 C1 C2 110.3(4)
C6 C1 C2 109.5(4)
C10 C1 C2 109.2(4)
C5 C7 C8 109.1(4)
C18 C19 C20 110.6(5)
C18 C19 C21 109.9(4)
C20 C19 C21 108.8(4)
C10 C8 C9 109.2(4)
C10 C8 C7 110.1(4)
C9 C8 C7 109.7(4)
C19 C20 C14 109.3(4)
C6 C5 C4 109.4(4)
C6 C5 C7 109.2(4)
C4 C5 C7 109.5(4)
C26 C27 C29 110.1(4)
C26 C27 C28 109.1(4)
C29 C27 C28 109.1(4)
C3 C2 C1 108.3(4)
C15 C14 C13 110.4(4)
C15 C14 C20 109.5(5)
C13 C14 C20 108.8(4)
C3 C9 C8 109.0(4)
C23 C32 C30 108.6(4)
C26 C25 C24 109.9(4)
C26 C25 C31 109.0(4)
C24 C25 C31 109.5(4)
C17 C16 C15 108.8(4)
C17 C16 C18 109.3(4)
C15 C16 C18 109.2(4)
C14 C13 C12 108.8(4)
C9 C3 C4 109.7(4)
C9 C3 C2 109.9(4)
C4 C3 C2 110.2(4)
C12 C17 C16 109.8(4)
C23 C28 C27 108.9(4)
C27 C26 C25 109.8(4)
C14 C15 C16 109.7(4)
C19 C18 C16 109.3(4)
C30 C29 C27 109.5(4)
C23 C24 C25 108.2(4)
C1 C6 C5 110.1(4)
N2 C12 C17 107.1(4)
N2 C12 C13 110.2(4)
C17 C12 C13 109.4(4)
N2 C12 C21 110.1(4)
C17 C12 C21 109.8(4)
C13 C12 C21 110.2(4)

loop_
_geom_bond_atom_site_label_1
_geom_bond_atom_site_label_2
_geom_bond_distance
N3 C33 1.478(6)
N3 C23 1.523(5)
N2 C22 1.489(7)
N2 C12 1.513(6)
N1 C11 1.475(6)
N1 C1 1.503(6)
C30 C29 1.517(7)
C30 C31 1.530(7)
C30 C32 1.545(6)
C10 C8 1.528(6)
C10 C1 1.533(6)
C4 C3 1.528(7)
C4 C5 1.531(7)
C23 C32 1.520(6)
C23 C28 1.525(6)
C23 C24 1.527(6)
C21 C19 1.532(7)
C21 C12 1.532(6)
C31 C25 1.535(7)
C1 C6 1.518(6)
C1 C2 1.539(6)
C7 C5 1.533(7)
C7 C8 1.534(7)
C19 C18 1.519(8)
C19 C20 1.527(8)
C8 C9 1.529(7)
C20 C14 1.543(7)
C5 C6 1.525(6)
C27 C26 1.524(7)
C27 C29 1.528(7)
C27 C28 1.534(6)
C2 C3 1.532(7)
C14 C15 1.522(8)
C14 C13 1.527(8)
C9 C3 1.528(7)
C25 C26 1.527(7)
C25 C24 1.534(6)
C16 C17 1.533(7)
C16 C15 1.535(7)
C16 C18 1.541(7)
C13 C12 1.528(7)
C17 C12 1.524(7)

loop_
_geom_torsion_atom_site_label_1
_geom_torsion_atom_site_label_2
_geom_torsion_atom_site_label_3
_geom_torsion_atom_site_label_4
_geom_torsion
C33 N3 C23 C32 -48.6(5)
C33 N3 C23 C28 -167.6(4)
C33 N3 C23 C24 73.3(5)
C29 C30 C31 C25 -59.7(5)
C32 C30 C31 C25 60.3(5)
C11 N1 C1 C6 179.3(4)
C11 N1 C1 C10 -60.7(5)
C11 N1 C1 C2 60.0(5)
C8 C10 C1 N1 -177.2(4)
C8 C10 C1 C6 -58.9(5)
C8 C10 C1 C2 61.4(5)
C12 C21 C19 C18 60.7(5)
C12 C21 C19 C20 -60.5(5)
C1 C10 C8 C9 -61.1(5)
C1 C10 C8 C7 59.3(5)
C5 C7 C8 C10 -60.2(5)
C5 C7 C8 C9 60.0(5)
C18 C19 C20 C14 -59.2(6)
C21 C19 C20 C14 61.5(6)
C3 C4 C5 C6 -59.3(5)
C3 C4 C5 C7 60.4(5)
C8 C7 C5 C6 59.8(5)
C8 C7 C5 C4 -60.0(5)
N1 C1 C2 C3 177.9(4)
C6 C1 C2 C3 60.0(5)
C10 C1 C2 C3 -60.7(5)
C19 C20 C14 C15 59.2(6)
C19 C20 C14 C13 -61.6(6)
C10 C8 C9 C3 60.6(5)
C7 C8 C9 C3 -60.1(5)
N3 C23 C32 C30 -176.1(4)
C28 C23 C32 C30 -60.1(5)
C24 C23 C32 C30 62.0(5)
C29 C30 C32 C23 59.7(5)
C31 C30 C32 C23 -60.6(5)
C30 C31 C25 C26 59.6(5)
C30 C31 C25 C24 -60.6(5)
C15 C14 C13 C12 -59.8(5)
C20 C14 C13 C12 60.4(6)
C8 C9 C3 C4 60.6(5)
C8 C9 C3 C2 -60.8(5)
C5 C4 C3 C9 -60.8(5)
C5 C4 C3 C2 60.4(5)
C1 C2 C3 C9 60.6(5)
C1 C2 C3 C4 -60.4(5)
C15 C16 C17 C12 60.0(5)
C18 C16 C17 C12 -59.2(5)
C32 C23 C28 C27 60.9(5)
N3 C23 C28 C27 -180.0(4)
C24 C23 C28 C27 -61.1(5)
C26 C27 C28 C23 60.0(5)
C29 C27 C28 C23 -60.3(5)
C29 C27 C26 C25 59.7(5)
C28 C27 C26 C25 -60.0(5)
C24 C25 C26 C27 60.3(5)
C31 C25 C26 C27 -59.7(5)
C13 C14 C15 C16 59.5(5)
C20 C14 C15 C16 -60.2(6)
C17 C16 C15 C14 -58.9(5)
C18 C16 C15 C14 60.4(6)
C20 C19 C18 C16 59.6(5)
C21 C19 C18 C16 -60.5(6)
C17 C16 C18 C19 59.4(6)
C15 C16 C18 C19 -59.5(6)
C31 C30 C29 C27 59.0(5)
C32 C30 C29 C27 -60.4(5)
C26 C27 C29 C30 -59.1(5)
C28 C27 C29 C30 60.7(5)
C32 C23 C24 C25 -61.5(5)
N3 C23 C24 C25 176.5(4)
C28 C23 C24 C25 60.5(5)
C26 C25 C24 C23 -59.6(5)
C31 C25 C24 C23 60.0(5)
N1 C1 C6 C5 179.8(4)
C10 C1 C6 C5 59.7(5)
C2 C1 C6 C5 -60.4(5)
C4 C5 C6 C1 59.9(5)
C7 C5 C6 C1 -59.9(5)
C22 N2 C12 C17 178.4(4)
C22 N2 C12 C13 59.5(6)
C22 N2 C12 C21 -62.3(6)
C16 C17 C12 N2 179.3(4)
C16 C17 C12 C13 -61.2(5)
C16 C17 C12 C21 59.9(5)
C14 C13 C12 N2 177.8(4)
C14 C13 C12 C17 60.3(5)
C14 C13 C12 C21 -60.5(5)
C19 C21 C12 N2 -177.7(4)
C19 C21 C12 C17 -60.1(5)
C19 C21 C12 C13 60.5(5)
